data_7042258
loop_
_publ_author_name
'Bradley, Mark A.'
'Birchall, Chris'
'Blake, Alexander J.'
'Lewis, William'
'Moxey, Graeme J.'
'Kays, Deborah L.'

_publ_section_title
;
 1,8-Bis(silylamido)naphthalene complexes of magnesium and zinc
 synthesised through alkane elimination reactions.
;
_journal_issue 12
_journal_name_full 'Dalton transactions (Cambridge, England : 2003)'
_journal_page_first 4101
_journal_page_last 4110
_journal_paper_doi 10.1039/c7dt00471k
_journal_volume 46
_journal_year 2017
_chemical_formula_moiety 'C36 H34 N2 Si2'
_chemical_formula_sum 'C36 H34 N2 Si2'
_chemical_formula_weight 550.83
_chemical_name_systematic
;
 ?
;
_space_group_crystal_system triclinic
_space_group_IT_number 2
_space_group_name_Hall '-P 1'
_space_group_name_H-M_alt 'P -1'
_symmetry_space_group_name_Hall '-P 1'
_symmetry_space_group_name_H-M 'P -1'
_atom_sites_solution_hydrogens mixed
_atom_sites_solution_primary direct
_audit_creation_date 2016-10-25
_audit_creation_method
;
Olex2 1.2
(compiled 2016.09.09 svn.r3337 for OlexSys, GUI svn.r5227)
;
_audit_update_record
;
2017-02-07 deposited with the CCDC.
2017-03-01 downloaded from the CCDC.
;
_cell_angle_alpha 100.086(5)
_cell_angle_beta 92.916(4)
_cell_angle_gamma 106.819(5)
_cell_formula_units_Z 2
_cell_length_a 9.8529(5)
_cell_length_b 12.7192(7)
_cell_length_c 12.8221(8)
_cell_measurement_reflns_used 4691
_cell_measurement_temperature 120(2)
_cell_measurement_theta_max 75.15
_cell_measurement_theta_min 4.57
_cell_volume 1505.56(16)
_computing_cell_refinement
;
CrysAlisPro, Agilent Technologies,
Version 1.171.36.24a (release 19-12-2012 CrysAlis171 .NET)
(compiled Dec 19 2012,11:08:27)
;
_computing_data_collection
;
CrysAlisPro, Agilent Technologies,
Version 1.171.36.24a (release 19-12-2012 CrysAlis171 .NET)
(compiled Dec 19 2012,11:08:27)
;
_computing_data_reduction
;
CrysAlisPro, Agilent Technologies,
Version 1.171.36.24a (release 19-12-2012 CrysAlis171 .NET)
(compiled Dec 19 2012,11:08:27)
;
_computing_molecular_graphics 'Olex2 (Dolomanov et al., 2009)'
_computing_publication_material 'Olex2 (Dolomanov et al., 2009)'
_computing_structure_refinement 'ShelXL (Sheldrick, 2015)'
_computing_structure_solution 'XS (Sheldrick, 2008)'
_diffrn_ambient_temperature 120(2)
_diffrn_detector 'CCD area detector'
_diffrn_detector_area_resol_mean 10.3613
_diffrn_detector_type 'Agilent Diffraction Atlas detector'
_diffrn_measured_fraction_theta_full 0.986
_diffrn_measured_fraction_theta_max 0.945
_diffrn_measurement_details
;
#__ type_ start__ end____ width___ exp.time_
  1 omega  -73.00   26.00   1.0000    4.0000
omega____ theta____ kappa____ phi______ frames
    -      -43.1627   77.0000 -180.0000 99

#__ type_ start__ end____ width___ exp.time_
  2 omega  -25.00   68.00   1.0000    4.0000
omega____ theta____ kappa____ phi______ frames
    -       43.1627  -57.0000  -90.0000 93

#__ type_ start__ end____ width___ exp.time_
  3 omega   18.00  112.00   1.0000    4.0000
omega____ theta____ kappa____ phi______ frames
    -       43.1627   57.0000   60.0000 94

#__ type_ start__ end____ width___ exp.time_
  4 omega   43.00   70.00   1.0000   16.0000
omega____ theta____ kappa____ phi______ frames
    -      107.0972 -125.0000   30.0000 27

#__ type_ start__ end____ width___ exp.time_
  5 omega   67.00  158.00   1.0000   16.0000
omega____ theta____ kappa____ phi______ frames
    -      107.0972   15.0000  120.0000 91

#__ type_ start__ end____ width___ exp.time_
  6 omega   38.00   72.00   1.0000   16.0000
omega____ theta____ kappa____ phi______ frames
    -      107.0972  -45.0000   60.0000 34

#__ type_ start__ end____ width___ exp.time_
  7 omega   34.00   69.00   1.0000   16.0000
omega____ theta____ kappa____ phi______ frames
    -      107.0972  -30.0000  -30.0000 35

#__ type_ start__ end____ width___ exp.time_
  8 omega   46.00  132.00   1.0000   16.0000
omega____ theta____ kappa____ phi______ frames
    -      107.0972  -77.0000   30.0000 86

#__ type_ start__ end____ width___ exp.time_
  9 omega   35.00   69.00   1.0000   16.0000
omega____ theta____ kappa____ phi______ frames
    -      107.0972  -30.0000 -150.0000 34

#__ type_ start__ end____ width___ exp.time_
 10 omega   59.00  115.00   1.0000   16.0000
omega____ theta____ kappa____ phi______ frames
    -      107.0972 -125.0000 -150.0000 56

#__ type_ start__ end____ width___ exp.time_
 11 omega   68.00  158.00   1.0000   16.0000
omega____ theta____ kappa____ phi______ frames
    -      107.0972   15.0000    0.0000 90

#__ type_ start__ end____ width___ exp.time_
 12 omega   67.00  157.00   1.0000   16.0000
omega____ theta____ kappa____ phi______ frames
    -      107.0972   15.0000 -120.0000 90

#__ type_ start__ end____ width___ exp.time_
 13 omega   34.00   69.00   1.0000   16.0000
omega____ theta____ kappa____ phi______ frames
    -      107.0972  -30.0000   90.0000 35

#__ type_ start__ end____ width___ exp.time_
 14 omega   48.00  137.00   1.0000   16.0000
omega____ theta____ kappa____ phi______ frames
    -      107.0972  -77.0000  -90.0000 89

#__ type_ start__ end____ width___ exp.time_
 15 omega   90.00  121.00   1.0000   16.0000
omega____ theta____ kappa____ phi______ frames
    -      107.0972 -125.0000   30.0000 31

#__ type_ start__ end____ width___ exp.time_
 16 omega   73.00  108.00   1.0000   16.0000
omega____ theta____ kappa____ phi______ frames
    -      107.0972  -95.0000 -150.0000 35

#__ type_ start__ end____ width___ exp.time_
 17 omega   57.00  124.00   1.0000   16.0000
omega____ theta____ kappa____ phi______ frames
    -      107.0972  -61.0000  150.0000 67
;
_diffrn_measurement_device '\k-geometry diffractometer'
_diffrn_measurement_device_type 'SuperNova, single source at offset (Cu), Atlas'
_diffrn_measurement_method '\w scans'
_diffrn_orient_matrix_UB_11 -0.0069353000
_diffrn_orient_matrix_UB_12 -0.0269526000
_diffrn_orient_matrix_UB_13 -0.1224246000
_diffrn_orient_matrix_UB_21 -0.0138650000
_diffrn_orient_matrix_UB_22 0.1167436000
_diffrn_orient_matrix_UB_23 -0.0044848000
_diffrn_orient_matrix_UB_31 0.1635669000
_diffrn_orient_matrix_UB_32 0.0480894000
_diffrn_orient_matrix_UB_33 0.0077136000
_diffrn_radiation_collimation 'focusing mirrors'
_diffrn_radiation_monochromator mirror
_diffrn_radiation_probe x-ray
_diffrn_radiation_type CuK\a
_diffrn_radiation_wavelength 1.54184
_diffrn_radiation_wavelength_determination fundamental
_diffrn_reflns_av_R_equivalents 0.0227
_diffrn_reflns_av_unetI/netI 0.0296
_diffrn_reflns_Laue_measured_fraction_full 0.986
_diffrn_reflns_Laue_measured_fraction_max 0.945
_diffrn_reflns_limit_h_max 12
_diffrn_reflns_limit_h_min -9
_diffrn_reflns_limit_k_max 15
_diffrn_reflns_limit_k_min -15
_diffrn_reflns_limit_l_max 15
_diffrn_reflns_limit_l_min -15
_diffrn_reflns_number 9878
_diffrn_reflns_point_group_measured_fraction_full 0.986
_diffrn_reflns_point_group_measured_fraction_max 0.945
_diffrn_reflns_theta_full 67.684
_diffrn_reflns_theta_max 75.017
_diffrn_reflns_theta_min 3.522
_diffrn_source 'microfocus sealed tube'
_diffrn_source_current 0.8
_diffrn_source_power 0.04
_diffrn_source_target Cu
_diffrn_source_type 'Agilent Diffraction microfocus tube'
_diffrn_source_voltage 50
_diffrn_standards_number 0
_exptl_absorpt_coefficient_mu 1.268
_exptl_absorpt_correction_T_max 1.332
_exptl_absorpt_correction_T_min 0.922
_exptl_absorpt_correction_type gaussian
_exptl_absorpt_process_details
;
CrysAlisPro, Agilent Technologies,
Version 1.171.36.24a (release 19-12-2012 CrysAlis171 .NET)
(compiled Dec 19 2012,11:08:27)
Numerical absorption correction based on gaussian integration over
   a multifaceted crystal model
;
_exptl_crystal_colour colourless
_exptl_crystal_colour_primary colourless
_exptl_crystal_density_diffrn 1.215
_exptl_crystal_density_method 'not measured'
_exptl_crystal_description block
_exptl_crystal_F_000 584
_exptl_crystal_size_max 0.4706
_exptl_crystal_size_mid 0.102
_exptl_crystal_size_min 0.0853
_refine_diff_density_max 0.575
_refine_diff_density_min -0.319
_refine_diff_density_rms 0.059
_refine_ls_extinction_method none
_refine_ls_goodness_of_fit_ref 1.078
_refine_ls_hydrogen_treatment mixed
_refine_ls_matrix_type full
_refine_ls_number_parameters 369
_refine_ls_number_reflns 5860
_refine_ls_number_restraints 1
_refine_ls_restrained_S_all 1.078
_refine_ls_R_factor_all 0.0544
_refine_ls_R_factor_gt 0.0480
_refine_ls_shift/su_max 0.001
_refine_ls_shift/su_mean 0.000
_refine_ls_structure_factor_coef Fsqd
_refine_ls_weighting_details 'w=1/[\s^2^(Fo^2^)+(0.0715P)^2^+0.7771P] where P=(Fo^2^+2Fc^2^)/3'
_refine_ls_weighting_scheme calc
_refine_ls_wR_factor_gt 0.1288
_refine_ls_wR_factor_ref 0.1344
_reflns_Friedel_coverage 0.000
_reflns_number_gt 5168
_reflns_number_total 5860
_reflns_threshold_expression 'I > 2\s(I)'
_cod_data_source_file c7dt00471k1.cif
_cod_data_source_block L2H2
_cod_depositor_comments 'Adding full bibliography for 7042258--7042265.cif.'
_cod_original_cell_volume 1505.55(15)
_cod_database_code 7042258
_nottingham_internal_coll_name MGMBLU
_nottingham_internal_coll_number 12166
_nottingham_internal_coll_client MB/DLK
_nottingham_internal_coll_type custom
_nottingham_internal_coll_frame_method '\w scans'
_nottingham_internal_coll_frame_time '16.0000 and 4.0000'
_nottingham_internal_coll_frame_width 1.0000
_nottingham_internal_coll_user MB
_nottingham_internal_coll_date 1/2/2013
_nottingham_internal_coll_location NOTTS
_nottingham_internal_process_date 05/02/2013
_nottingham_internal_process_user MB
_nottingham_internal_solution_date 05/02/2013
_nottingham_internal_solution_user MB
_nottingham_internal_refinement_date 18/012/2014
_nottingham_internal_refinement_user MB
_nottingham_internal_self_archive_date 21/2/2014
_nottingham_internal_self_validation_date 18/02/2014
_nottingham_internal_self_validation_user MB
_nottingham_internal_validation_date 25/10/2016
_nottingham_internal_validation_user pczwl
_nottingham_internal_archive_date 25/10/2016
_shelx_shelxl_version_number 2016/6
_chemical_oxdiff_formula 'C35 H34 N2 Si2'
_chemical_oxdiff_usercomment 'MGMBLU #12166 IN FOMBLIN FILM ON MICROMOUNT FOR MB/DLK'
_shelx_space_group_comment
;
The symmetry employed for this shelxl refinement is uniquely defined
by the following loop, which should always be used as a source of
symmetry information in preference to the above space-group names.
They are only intended as comments.
;
_reflns_odcompleteness_completeness 98.67
_reflns_odcompleteness_iscentric 1
_reflns_odcompleteness_theta 67.13
_olex2_refinement_description
;
1. Fixed Uiso
 At 1.2 times of:
  All C(H) groups, H2 of N2
 At 1.5 times of:
  All C(H,H,H) groups, H1 of N1
2. Restrained distances
 N1-H1
 0.88 with sigma of 0.02
3.a Aromatic/amide H refined with riding coordinates:
 C2(H2A), C3(H3), C4(H4), C6(H6), C7(H7), C8(H8), C13(H13), C14(H14), C15(H15),
  C16(H16), C17(H17), C19(H19), C20(H20), C21(H21), C22(H22), C23(H23),
 C26(H26), C27(H27), C28(H28), C29(H29), C30(H30), C32(H32), C33(H33), C34(H34),
  C35(H35), C36(H36)
3.b Idealised Me refined as rotating group:
 C11(H11A,H11B,H11C), C24(H24A,H24B,H24C)
;
_olex2_computing_structure_refinement_long 'ShelXL (Sheldrick, 2008)'
_olex2_date_sample_data_collection 2013-02-01
_olex2_date_sample_submission 2013-01-15
_olex2_submission_special_instructions 'No special instructions were received'

loop_
_space_group_symop_operation_xyz
'x, y, z'
'-x, -y, -z'

loop_
_atom_site_label
_atom_site_type_symbol
_atom_site_fract_x
_atom_site_fract_y
_atom_site_fract_z
_atom_site_U_iso_or_equiv
_atom_site_adp_type
_atom_site_occupancy
_atom_site_site_symmetry_order
_atom_site_calc_flag
_atom_site_refinement_flags_posn
Si1 Si 0.33019(5) 0.70702(4) -0.02829(4) 0.02233(14) Uani 1 1 d .
Si2 Si 0.23742(6) 0.80040(4) 0.35019(4) 0.02779(14) Uani 1 1 d .
N1 N 0.18815(16) 0.62667(13) 0.02707(12) 0.0231(3) Uani 1 1 d D
H1 H 0.111(2) 0.644(2) 0.015(2) 0.035 Uiso 1 1 d DR
N2 N 0.18143(19) 0.68534(14) 0.24637(14) 0.0282(3) Uani 1 1 d .
H2 H 0.194(3) 0.699(2) 0.185(2) 0.034 Uiso 1 1 d R
C1 C 0.16831(18) 0.51588(15) 0.04740(15) 0.0233(4) Uani 1 1 d .
C2 C 0.1685(2) 0.43195(16) -0.03691(17) 0.0285(4) Uani 1 1 d .
H2A H 0.185780 0.449862 -0.104875 0.034 Uiso 1 1 calc R
C3 C 0.1437(2) 0.32012(17) -0.02434(18) 0.0319(4) Uani 1 1 d .
H3 H 0.146617 0.264021 -0.083030 0.038 Uiso 1 1 calc R
C4 C 0.1156(2) 0.29291(16) 0.07127(18) 0.0311(4) Uani 1 1 d .
H4 H 0.094772 0.216842 0.078119 0.037 Uiso 1 1 calc R
C5 C 0.11673(19) 0.37561(16) 0.16167(17) 0.0277(4) Uani 1 1 d .
C6 C 0.0925(2) 0.34363(17) 0.26068(18) 0.0321(4) Uani 1 1 d .
H6 H 0.072170 0.267074 0.265655 0.038 Uiso 1 1 calc R
C7 C 0.0981(2) 0.42259(18) 0.34950(17) 0.0327(4) Uani 1 1 d .
H7 H 0.082153 0.400724 0.416088 0.039 Uiso 1 1 calc R
C8 C 0.1273(2) 0.53536(18) 0.34277(16) 0.0304(4) Uani 1 1 d .
H8 H 0.131064 0.588846 0.405549 0.036 Uiso 1 1 calc R
C9 C 0.15084(19) 0.57182(16) 0.24755(15) 0.0255(4) Uani 1 1 d .
C10 C 0.14529(18) 0.49068(15) 0.15155(15) 0.0239(4) Uani 1 1 d .
C11 C 0.2773(2) 0.83049(16) -0.05317(17) 0.0304(4) Uani 1 1 d .
H11A H 0.189163 0.804865 -0.101947 0.046 Uiso 1 1 calc GR
H11B H 0.353287 0.878964 -0.085038 0.046 Uiso 1 1 calc GR
H11C H 0.261482 0.872564 0.014386 0.046 Uiso 1 1 calc GR
C12 C 0.3671(2) 0.63332(15) -0.15855(15) 0.0247(4) Uani 1 1 d .
C13 C 0.2647(2) 0.60791(19) -0.24651(17) 0.0338(4) Uani 1 1 d .
H13 H 0.177372 0.624246 -0.237131 0.041 Uiso 1 1 calc R
C14 C 0.2877(3) 0.5596(2) -0.34675(18) 0.0403(5) Uani 1 1 d .
H14 H 0.217118 0.543552 -0.405438 0.048 Uiso 1 1 calc R
C15 C 0.4143(3) 0.5346(2) -0.36110(19) 0.0410(5) Uani 1 1 d .
H15 H 0.430539 0.501434 -0.429780 0.049 Uiso 1 1 calc R
C16 C 0.5171(2) 0.55797(19) -0.27549(19) 0.0370(5) Uani 1 1 d .
H16 H 0.603707 0.540657 -0.285352 0.044 Uiso 1 1 calc R
C17 C 0.4934(2) 0.60667(16) -0.17537(17) 0.0291(4) Uani 1 1 d .
H17 H 0.564360 0.622241 -0.117024 0.035 Uiso 1 1 calc R
C18 C 0.49097(19) 0.75334(16) 0.07223(15) 0.0250(4) Uani 1 1 d .
C19 C 0.5193(2) 0.68303(17) 0.13720(17) 0.0299(4) Uani 1 1 d .
H19 H 0.460876 0.607256 0.125502 0.036 Uiso 1 1 calc R
C20 C 0.6309(2) 0.72130(18) 0.21836(18) 0.0332(4) Uani 1 1 d .
H20 H 0.648031 0.671964 0.261535 0.040 Uiso 1 1 calc R
C21 C 0.7177(2) 0.83217(18) 0.23649(17) 0.0320(4) Uani 1 1 d .
H21 H 0.792713 0.859133 0.293080 0.038 Uiso 1 1 calc R
C22 C 0.6941(2) 0.90267(18) 0.17184(19) 0.0361(5) Uani 1 1 d .
H22 H 0.754217 0.977891 0.182851 0.043 Uiso 1 1 calc R
C23 C 0.5820(2) 0.86330(17) 0.09049(18) 0.0328(4) Uani 1 1 d .
H23 H 0.567013 0.912418 0.046271 0.039 Uiso 1 1 calc R
C24 C 0.4014(3) 0.8049(2) 0.43179(19) 0.0427(5) Uani 1 1 d .
H24A H 0.382368 0.738488 0.464218 0.064 Uiso 1 1 calc GR
H24B H 0.429773 0.872546 0.487939 0.064 Uiso 1 1 calc GR
H24C H 0.478480 0.805973 0.386197 0.064 Uiso 1 1 calc GR
C25 C 0.0911(2) 0.80738(16) 0.43672(16) 0.0295(4) Uani 1 1 d .
C26 C 0.1200(3) 0.8883(2) 0.53074(19) 0.0424(5) Uani 1 1 d .
H26 H 0.215353 0.934128 0.553191 0.051 Uiso 1 1 calc R
C27 C 0.0124(3) 0.9031(2) 0.5919(2) 0.0446(6) Uani 1 1 d .
H27 H 0.034689 0.958400 0.655692 0.053 Uiso 1 1 calc R
C28 C -0.1275(2) 0.83747(18) 0.56027(17) 0.0348(5) Uani 1 1 d .
H28 H -0.201752 0.848534 0.601189 0.042 Uiso 1 1 calc R
C29 C -0.1579(2) 0.75585(19) 0.46864(17) 0.0340(4) Uani 1 1 d .
H29 H -0.253154 0.709288 0.447312 0.041 Uiso 1 1 calc R
C30 C -0.0496(2) 0.74132(18) 0.40722(16) 0.0317(4) Uani 1 1 d .
H30 H -0.072315 0.685232 0.344009 0.038 Uiso 1 1 calc R
C31 C 0.2689(2) 0.92240(16) 0.28127(16) 0.0296(4) Uani 1 1 d .
C32 C 0.3999(2) 1.00617(18) 0.29151(18) 0.0369(5) Uani 1 1 d .
H32 H 0.479503 1.000273 0.332509 0.044 Uiso 1 1 calc R
C33 C 0.4161(3) 1.0981(2) 0.2428(2) 0.0434(5) Uani 1 1 d .
H33 H 0.505376 1.154954 0.252133 0.052 Uiso 1 1 calc R
C34 C 0.3022(3) 1.10669(19) 0.1807(2) 0.0423(5) Uani 1 1 d .
H34 H 0.313393 1.169132 0.147142 0.051 Uiso 1 1 calc R
C35 C 0.1719(3) 1.02394(18) 0.16777(19) 0.0384(5) Uani 1 1 d .
H35 H 0.093775 1.028941 0.124403 0.046 Uiso 1 1 calc R
C36 C 0.1556(2) 0.93378(17) 0.21826(17) 0.0329(4) Uani 1 1 d .
H36 H 0.065287 0.878268 0.209885 0.039 Uiso 1 1 calc R

loop_
_atom_site_aniso_label
_atom_site_aniso_U_11
_atom_site_aniso_U_22
_atom_site_aniso_U_33
_atom_site_aniso_U_23
_atom_site_aniso_U_13
_atom_site_aniso_U_12
Si1 0.0205(2) 0.0213(2) 0.0255(3) 0.00603(18) 0.00362(18) 0.00586(19)
Si2 0.0288(3) 0.0266(3) 0.0262(3) 0.0033(2) 0.0047(2) 0.0067(2)
N1 0.0199(7) 0.0229(7) 0.0278(8) 0.0069(6) 0.0044(6) 0.0070(6)
N2 0.0343(9) 0.0256(8) 0.0259(8) 0.0064(6) 0.0056(7) 0.0097(7)
C1 0.0171(8) 0.0221(8) 0.0303(9) 0.0053(7) 0.0025(7) 0.0052(7)
C2 0.0225(9) 0.0261(9) 0.0346(10) 0.0040(8) 0.0054(7) 0.0047(7)
C3 0.0249(9) 0.0241(9) 0.0441(12) -0.0002(8) 0.0067(8) 0.0069(7)
C4 0.0237(9) 0.0215(9) 0.0490(12) 0.0081(8) 0.0042(8) 0.0074(7)
C5 0.0184(8) 0.0255(9) 0.0408(11) 0.0093(8) 0.0027(7) 0.0076(7)
C6 0.0261(9) 0.0278(10) 0.0460(12) 0.0165(9) 0.0030(8) 0.0088(8)
C7 0.0280(10) 0.0383(11) 0.0368(11) 0.0193(9) 0.0049(8) 0.0108(8)
C8 0.0299(10) 0.0343(10) 0.0295(10) 0.0092(8) 0.0039(8) 0.0118(8)
C9 0.0213(8) 0.0262(9) 0.0307(10) 0.0079(7) 0.0028(7) 0.0084(7)
C10 0.0158(8) 0.0240(9) 0.0330(10) 0.0082(7) 0.0024(7) 0.0061(7)
C11 0.0303(10) 0.0262(9) 0.0387(11) 0.0117(8) 0.0076(8) 0.0108(8)
C12 0.0231(9) 0.0237(9) 0.0273(9) 0.0069(7) 0.0053(7) 0.0059(7)
C13 0.0263(10) 0.0440(12) 0.0311(10) 0.0060(9) 0.0041(8) 0.0112(9)
C14 0.0363(11) 0.0518(14) 0.0273(10) 0.0041(9) 0.0013(9) 0.0076(10)
C15 0.0404(12) 0.0438(12) 0.0335(11) 0.0012(9) 0.0146(9) 0.0065(10)
C16 0.0279(10) 0.0355(11) 0.0459(13) 0.0029(9) 0.0141(9) 0.0080(9)
C17 0.0221(9) 0.0257(9) 0.0384(11) 0.0068(8) 0.0051(8) 0.0049(7)
C18 0.0211(8) 0.0253(9) 0.0278(9) 0.0047(7) 0.0054(7) 0.0057(7)
C19 0.0237(9) 0.0280(9) 0.0367(11) 0.0096(8) 0.0027(8) 0.0042(7)
C20 0.0276(10) 0.0352(11) 0.0374(11) 0.0113(9) 0.0011(8) 0.0085(8)
C21 0.0241(9) 0.0342(10) 0.0332(10) 0.0002(8) -0.0015(8) 0.0067(8)
C22 0.0315(10) 0.0267(10) 0.0445(12) 0.0027(9) -0.0024(9) 0.0040(8)
C23 0.0315(10) 0.0266(10) 0.0384(11) 0.0087(8) -0.0015(8) 0.0054(8)
C24 0.0367(12) 0.0500(14) 0.0381(12) 0.0034(10) -0.0006(9) 0.0122(10)
C25 0.0349(10) 0.0278(10) 0.0272(9) 0.0071(8) 0.0068(8) 0.0099(8)
C26 0.0379(12) 0.0373(12) 0.0411(12) -0.0036(9) 0.0122(10) -0.0004(9)
C27 0.0449(13) 0.0381(12) 0.0399(12) -0.0065(10) 0.0159(10) 0.0024(10)
C28 0.0392(11) 0.0359(11) 0.0342(11) 0.0116(9) 0.0128(9) 0.0145(9)
C29 0.0299(10) 0.0402(11) 0.0333(11) 0.0097(9) 0.0019(8) 0.0117(9)
C30 0.0341(10) 0.0336(10) 0.0282(10) 0.0058(8) 0.0011(8) 0.0121(9)
C31 0.0326(10) 0.0237(9) 0.0292(10) 0.0003(7) 0.0096(8) 0.0051(8)
C32 0.0331(11) 0.0331(11) 0.0405(12) 0.0039(9) 0.0116(9) 0.0048(9)
C33 0.0391(12) 0.0326(11) 0.0520(14) 0.0073(10) 0.0199(10) -0.0010(9)
C34 0.0540(14) 0.0303(11) 0.0465(13) 0.0125(9) 0.0220(11) 0.0134(10)
C35 0.0457(13) 0.0303(10) 0.0418(12) 0.0073(9) 0.0110(10) 0.0142(9)
C36 0.0346(10) 0.0254(9) 0.0361(11) 0.0030(8) 0.0058(8) 0.0066(8)

loop_
_atom_type_symbol
_atom_type_description
_atom_type_scat_dispersion_real
_atom_type_scat_dispersion_imag
_atom_type_scat_source
C C 0.0181 0.0091 'International Tables Vol C Tables 4.2.6.8 and 6.1.1.4'
H H 0.0000 0.0000 'International Tables Vol C Tables 4.2.6.8 and 6.1.1.4'
N N 0.0311 0.0180 'International Tables Vol C Tables 4.2.6.8 and 6.1.1.4'
Si Si 0.2541 0.3302 'International Tables Vol C Tables 4.2.6.8 and 6.1.1.4'

loop_
_exptl_crystal_face_index_h
_exptl_crystal_face_index_k
_exptl_crystal_face_index_l
_exptl_crystal_face_perp_dist
_exptl_oxdiff_crystal_face_indexfrac_h
_exptl_oxdiff_crystal_face_indexfrac_k
_exptl_oxdiff_crystal_face_indexfrac_l
_exptl_oxdiff_crystal_face_x
_exptl_oxdiff_crystal_face_y
_exptl_oxdiff_crystal_face_z
0 0 -8 0.0606 0.0067 -0.0166 -7.9991 0.9797 0.0338 -0.0614
5 0 3 0.1547 5.0012 -0.0005 3.0063 -0.4027 -0.0829 0.8412
-6 -1 1 0.2575 -6.0059 -0.9907 0.9939 -0.0533 -0.0368 -1.0223
0 8 -1 0.0411 0.0048 8.0048 -1.0158 -0.0914 0.9390 0.3779
6 -3 0 0.2070 6.0030 -3.0107 0.0140 0.0378 -0.4348 0.8372
-6 3 0 0.2512 -6.0030 3.0107 -0.0140 -0.0378 0.4348 -0.8372
0 5 -7 0.0569 0.0084 4.9898 -7.0091 0.7235 0.6138 0.1873
-5 3 -4 0.2111 -4.9989 3.0010 -4.0122 0.4450 0.4377 -0.7043
4 -4 6 0.1417 3.9960 -3.9964 6.0126 -0.6561 -0.5489 0.5078
2 -4 -7 0.1084 2.0054 -4.0207 -6.9886 0.9500 -0.4658 0.0808
0 4 6 0.0306 -0.0031 4.0159 5.9914 -0.8417 0.4420 0.2388
4 3 3 0.1246 4.0020 3.0034 2.9990 -0.4759 0.2817 0.8222
0 -7 6 0.0606 -0.0085 -6.9936 6.0132 -0.5476 -0.8433 -0.2913
0 -8 0 0.0603 -0.0039 -8.0069 0.0159 0.2139 -0.9348 -0.3856
0 -1 8 0.0229 -0.0072 -0.9843 8.0011 -0.9530 -0.1507 0.0132
0 -5 -6 0.0628 0.0026 -5.0167 -5.9894 0.8684 -0.5588 -0.2870

loop_
_geom_angle_atom_site_label_1
_geom_angle_atom_site_label_2
_geom_angle_atom_site_label_3
_geom_angle
N1 Si1 C11 105.66(8)
N1 Si1 C12 113.91(8)
N1 Si1 C18 107.95(8)
C11 Si1 C12 107.79(9)
C11 Si1 C18 110.21(9)
C18 Si1 C12 111.17(8)
N2 Si2 C24 112.93(10)
N2 Si2 C25 111.11(9)
N2 Si2 C31 103.46(9)
C24 Si2 C25 110.51(10)
C24 Si2 C31 111.60(11)
C31 Si2 C25 106.87(9)
Si1 N1 H1 112.0(17)
C1 N1 Si1 127.31(12)
C1 N1 H1 115.4(17)
Si2 N2 H2 115.8(18)
C9 N2 Si2 130.07(15)
C9 N2 H2 112.2(18)
N1 C1 C10 121.88(16)
C2 C1 N1 118.07(17)
C2 C1 C10 120.03(17)
C1 C2 H2A 119.3
C1 C2 C3 121.44(19)
C3 C2 H2A 119.3
C2 C3 H3 120.0
C4 C3 C2 119.94(19)
C4 C3 H3 120.0
C3 C4 H4 119.3
C3 C4 C5 121.38(18)
C5 C4 H4 119.3
C4 C5 C10 119.71(18)
C6 C5 C4 119.21(18)
C6 C5 C10 121.07(19)
C5 C6 H6 119.9
C7 C6 C5 120.13(18)
C7 C6 H6 119.9
C6 C7 H7 119.9
C6 C7 C8 120.30(19)
C8 C7 H7 119.9
C7 C8 H8 118.9
C9 C8 C7 122.2(2)
C9 C8 H8 118.9
N2 C9 C10 121.35(17)
C8 C9 N2 119.49(18)
C8 C9 C10 119.14(18)
C1 C10 C9 125.48(17)
C5 C10 C1 117.41(17)
C5 C10 C9 117.11(17)
Si1 C11 H11A 109.5
Si1 C11 H11B 109.5
Si1 C11 H11C 109.5
H11A C11 H11B 109.5
H11A C11 H11C 109.5
H11B C11 H11C 109.5
C13 C12 Si1 118.08(14)
C17 C12 Si1 124.35(15)
C17 C12 C13 117.49(18)
C12 C13 H13 119.2
C14 C13 C12 121.53(19)
C14 C13 H13 119.2
C13 C14 H14 120.2
C13 C14 C15 119.7(2)
C15 C14 H14 120.2
C14 C15 H15 119.9
C16 C15 C14 120.1(2)
C16 C15 H15 119.9
C15 C16 H16 120.1
C15 C16 C17 119.9(2)
C17 C16 H16 120.1
C12 C17 H17 119.3
C16 C17 C12 121.3(2)
C16 C17 H17 119.3
C19 C18 Si1 121.90(15)
C23 C18 Si1 120.68(15)
C23 C18 C19 117.26(18)
C18 C19 H19 119.2
C20 C19 C18 121.54(19)
C20 C19 H19 119.2
C19 C20 H20 120.0
C19 C20 C21 119.9(2)
C21 C20 H20 120.0
C20 C21 H21 120.2
C22 C21 C20 119.70(19)
C22 C21 H21 120.2
C21 C22 H22 120.1
C21 C22 C23 119.86(19)
C23 C22 H22 120.1
C18 C23 H23 119.2
C22 C23 C18 121.66(19)
C22 C23 H23 119.2
Si2 C24 H24A 109.5
Si2 C24 H24B 109.5
Si2 C24 H24C 109.5
H24A C24 H24B 109.5
H24A C24 H24C 109.5
H24B C24 H24C 109.5
C26 C25 Si2 119.57(16)
C30 C25 Si2 122.70(15)
C30 C25 C26 117.50(19)
C25 C26 H26 119.3
C27 C26 C25 121.4(2)
C27 C26 H26 119.3
C26 C27 H27 119.9
C28 C27 C26 120.2(2)
C28 C27 H27 119.9
C27 C28 H28 120.4
C29 C28 C27 119.3(2)
C29 C28 H28 120.4
C28 C29 H29 119.8
C28 C29 C30 120.4(2)
C30 C29 H29 119.8
C25 C30 C29 121.21(19)
C25 C30 H30 119.4
C29 C30 H30 119.4
C32 C31 Si2 123.52(17)
C32 C31 C36 117.2(2)
C36 C31 Si2 119.28(15)
C31 C32 H32 119.3
C33 C32 C31 121.3(2)
C33 C32 H32 119.3
C32 C33 H33 119.9
C34 C33 C32 120.1(2)
C34 C33 H33 119.9
C33 C34 H34 120.1
C33 C34 C35 119.8(2)
C35 C34 H34 120.1
C34 C35 H35 120.1
C34 C35 C36 119.9(2)
C36 C35 H35 120.1
C31 C36 H36 119.1
C35 C36 C31 121.8(2)
C35 C36 H36 119.1

loop_
_geom_bond_atom_site_label_1
_geom_bond_atom_site_label_2
_geom_bond_distance
Si1 N1 1.7420(16)
Si1 C11 1.8634(19)
Si1 C12 1.8738(19)
Si1 C18 1.872(2)
Si2 N2 1.7302(18)
Si2 C24 1.861(2)
Si2 C25 1.876(2)
Si2 C31 1.875(2)
N1 H1 0.858(17)
N1 C1 1.437(2)
N2 H2 0.84(3)
N2 C9 1.390(3)
C1 C2 1.380(3)
C1 C10 1.441(3)
C2 H2A 0.9500
C2 C3 1.411(3)
C3 H3 0.9500
C3 C4 1.351(3)
C4 H4 0.9500
C4 C5 1.420(3)
C5 C6 1.411(3)
C5 C10 1.439(3)
C6 H6 0.9500
C6 C7 1.367(3)
C7 H7 0.9500
C7 C8 1.398(3)
C8 H8 0.9500
C8 C9 1.387(3)
C9 C10 1.449(3)
C11 H11A 0.9800
C11 H11B 0.9800
C11 H11C 0.9800
C12 C13 1.401(3)
C12 C17 1.399(3)
C13 H13 0.9500
C13 C14 1.384(3)
C14 H14 0.9500
C14 C15 1.387(4)
C15 H15 0.9500
C15 C16 1.385(4)
C16 H16 0.9500
C16 C17 1.386(3)
C17 H17 0.9500
C18 C19 1.398(3)
C18 C23 1.398(3)
C19 H19 0.9500
C19 C20 1.387(3)
C20 H20 0.9500
C20 C21 1.393(3)
C21 H21 0.9500
C21 C22 1.381(3)
C22 H22 0.9500
C22 C23 1.392(3)
C23 H23 0.9500
C24 H24A 0.9800
C24 H24B 0.9800
C24 H24C 0.9800
C25 C26 1.398(3)
C25 C30 1.390(3)
C26 H26 0.9500
C26 C27 1.386(3)
C27 H27 0.9500
C27 C28 1.386(3)
C28 H28 0.9500
C28 C29 1.380(3)
C29 H29 0.9500
C29 C30 1.393(3)
C30 H30 0.9500
C31 C32 1.399(3)
C31 C36 1.401(3)
C32 H32 0.9500
C32 C33 1.393(3)
C33 H33 0.9500
C33 C34 1.383(4)
C34 H34 0.9500
C34 C35 1.386(3)
C35 H35 0.9500
C35 C36 1.387(3)
C36 H36 0.9500

loop_
_geom_hbond_atom_site_label_D
_geom_hbond_atom_site_label_H
_geom_hbond_atom_site_label_A
_geom_hbond_distance_DH
_geom_hbond_distance_HA
_geom_hbond_distance_DA
_geom_hbond_angle_DHA
N2 H2 N1 0.84(3) 2.07(3) 2.789(2) 144(2)

loop_
_geom_torsion_atom_site_label_1
_geom_torsion_atom_site_label_2
_geom_torsion_atom_site_label_3
_geom_torsion_atom_site_label_4
_geom_torsion
Si1 N1 C1 C2 -56.4(2)
Si1 N1 C1 C10 125.10(16)
Si1 C12 C13 C14 176.15(18)
Si1 C12 C17 C16 -176.11(16)
Si1 C18 C19 C20 -173.71(16)
Si1 C18 C23 C22 173.65(17)
Si2 N2 C9 C8 17.1(3)
Si2 N2 C9 C10 -161.92(14)
Si2 C25 C26 C27 174.0(2)
Si2 C25 C30 C29 -173.98(16)
Si2 C31 C32 C33 -176.82(17)
Si2 C31 C36 C35 178.24(16)
N1 Si1 C12 C13 66.89(17)
N1 Si1 C12 C17 -116.38(16)
N1 Si1 C18 C19 38.42(18)
N1 Si1 C18 C23 -136.78(16)
N1 C1 C2 C3 -177.26(17)
N1 C1 C10 C5 175.76(15)
N1 C1 C10 C9 -5.3(3)
N2 Si2 C25 C26 173.78(18)
N2 Si2 C25 C30 -11.8(2)
N2 Si2 C31 C32 -122.18(17)
N2 Si2 C31 C36 59.79(17)
N2 C9 C10 C1 -0.6(3)
N2 C9 C10 C5 178.30(16)
C1 C2 C3 C4 1.6(3)
C2 C1 C10 C5 -2.7(3)
C2 C1 C10 C9 176.15(17)
C2 C3 C4 C5 -2.8(3)
C3 C4 C5 C6 -177.46(19)
C3 C4 C5 C10 1.3(3)
C4 C5 C6 C7 177.66(18)
C4 C5 C10 C1 1.5(3)
C4 C5 C10 C9 -177.48(17)
C5 C6 C7 C8 0.3(3)
C6 C5 C10 C1 -179.78(16)
C6 C5 C10 C9 1.2(3)
C6 C7 C8 C9 0.3(3)
C7 C8 C9 N2 -179.05(18)
C7 C8 C9 C10 0.0(3)
C8 C9 C10 C1 -179.58(17)
C8 C9 C10 C5 -0.7(3)
C10 C1 C2 C3 1.3(3)
C10 C5 C6 C7 -1.1(3)
C11 Si1 N1 C1 171.05(16)
C11 Si1 C12 C13 -50.00(18)
C11 Si1 C12 C17 126.72(17)
C11 Si1 C18 C19 153.36(16)
C11 Si1 C18 C23 -21.85(19)
C12 Si1 N1 C1 52.92(18)
C12 Si1 C18 C19 -87.19(17)
C12 Si1 C18 C23 97.60(17)
C12 C13 C14 C15 0.5(4)
C13 C12 C17 C16 0.6(3)
C13 C14 C15 C16 0.0(4)
C14 C15 C16 C17 -0.2(4)
C15 C16 C17 C12 -0.2(3)
C17 C12 C13 C14 -0.8(3)
C18 Si1 N1 C1 -71.05(17)
C18 Si1 C12 C13 -170.89(15)
C18 Si1 C12 C17 5.84(19)
C18 C19 C20 C21 -0.1(3)
C19 C18 C23 C22 -1.8(3)
C19 C20 C21 C22 -1.5(3)
C20 C21 C22 C23 1.4(3)
C21 C22 C23 C18 0.3(3)
C23 C18 C19 C20 1.6(3)
C24 Si2 N2 C9 54.7(2)
C24 Si2 C25 C26 47.6(2)
C24 Si2 C25 C30 -138.03(18)
C24 Si2 C31 C32 -0.5(2)
C24 Si2 C31 C36 -178.50(16)
C25 Si2 N2 C9 -70.17(19)
C25 Si2 C31 C32 120.45(18)
C25 Si2 C31 C36 -57.57(18)
C25 C26 C27 C28 -0.3(4)
C26 C25 C30 C29 0.5(3)
C26 C27 C28 C29 1.4(4)
C27 C28 C29 C30 -1.5(3)
C28 C29 C30 C25 0.6(3)
C30 C25 C26 C27 -0.6(4)
C31 Si2 N2 C9 175.48(17)
C31 Si2 C25 C26 -74.0(2)
C31 Si2 C25 C30 100.35(18)
C31 C32 C33 C34 -1.5(3)
C32 C31 C36 C35 0.1(3)
C32 C33 C34 C35 0.4(4)
C33 C34 C35 C36 0.9(3)
C34 C35 C36 C31 -1.2(3)
C36 C31 C32 C33 1.2(3)
